data_4510623
loop_
_publ_author_name
'Di Salvo, Florencia'
'Paterakis, Christos'
'Tsang, Min Ying'
'Garc\'ia, Yolanda'
'Vi\~nas, Clara'
'Teixidor, Francesc'
'Giner Planas, Jos\'e'
'Light, Mark E.'
'Hursthouse, Michael B.'
'Choquesillo-Lazarte, Duane'

_publ_section_title
;
 Synthesis and Crystallographic Studies of Disubstituted Carboranyl
 Alcohol Derivatives: Prevailing Chiral Recognition?
;
_journal_issue 4
_journal_name_full 'Crystal Growth &amp; Design'
_journal_page_first 1473
_journal_paper_doi 10.1021/cg400082z
_journal_volume 13
_journal_year 2013
_chemical_compound_source 'Jose Giner Planas'
_chemical_formula_moiety '4(C16 H24 B10 O2), H2 O'
_chemical_formula_sum 'C64 H98 B40 O9'
_chemical_formula_weight 1443.82
_chemical_name_common syn-1f:0.25H2O
_space_group_IT_number 2
_symmetry_cell_setting triclinic
_symmetry_space_group_name_Hall '-P 1'
_symmetry_space_group_name_H-M 'P -1'
_atom_sites_solution_hydrogens geom
_atom_sites_solution_primary direct
_atom_sites_solution_secondary difmap
_audit_creation_method SHELXL-97
_cell_angle_alpha 87.4520(10)
_cell_angle_beta 72.7600(10)
_cell_angle_gamma 85.3720(10)
_cell_formula_units_Z 2
_cell_length_a 12.7294(2)
_cell_length_b 15.8942(3)
_cell_length_c 20.7959(5)
_cell_measurement_reflns_used 63024
_cell_measurement_temperature 120(2)
_cell_measurement_theta_max 27.48
_cell_measurement_theta_min 2.91
_cell_volume 4004.43(14)
_computing_cell_refinement 'DENZO (Otwinowski & Minor, 1997) & COLLECT (Hooft, R.W.W., 1998)'
_computing_data_collection 'COLLECT (Hooft, R.W.W., 1998)'
_computing_data_reduction 'DENZO (Otwinowski & Minor, 1997) & COLLECT (Hooft, R.W.W., 1998)'
_computing_molecular_graphics
;
Images generated using CrystalMaker: a crystal and molecular 
structures program for Mac and Windows. CrystalMaker Software Ltd, 
Oxford, England (www.crystalmaker.com)
;
_computing_publication_material 'WINGX (Farrugia, 1998)'
_computing_structure_refinement 'SHELXL-97 (Sheldrick, 2008)'
_computing_structure_solution 'SHELXS-97 (Sheldrick, 1997)'
_diffrn_ambient_temperature 120(2)
_diffrn_detector_area_resol_mean 9.091
_diffrn_measured_fraction_theta_full 0.998
_diffrn_measured_fraction_theta_max 0.998
_diffrn_measurement_device_type 'Bruker-Nonius CCD camera on \k-goniostat'
_diffrn_measurement_method '\f & \w scans to fill the asymmetric unit'
_diffrn_radiation_monochromator graphite
_diffrn_radiation_source 'Bruker Nonius FR591 Rotating Anode'
_diffrn_radiation_type MoK\a
_diffrn_radiation_wavelength 0.71073
_diffrn_reflns_av_R_equivalents 0.0862
_diffrn_reflns_av_sigmaI/netI 0.0694
_diffrn_reflns_limit_h_max 15
_diffrn_reflns_limit_h_min -15
_diffrn_reflns_limit_k_max 18
_diffrn_reflns_limit_k_min -18
_diffrn_reflns_limit_l_max 24
_diffrn_reflns_limit_l_min -24
_diffrn_reflns_number 79710
_diffrn_reflns_theta_full 25.03
_diffrn_reflns_theta_max 25.03
_diffrn_reflns_theta_min 2.96
_diffrn_standards_number 0
_exptl_absorpt_coefficient_mu 0.068
_exptl_absorpt_correction_T_max 0.9899
_exptl_absorpt_correction_T_min 0.9735
_exptl_absorpt_correction_type multi-scan
_exptl_absorpt_process_details
;
SADABS V2.10 (Sheldrick, G.M., 2003)
;
_exptl_crystal_colour Colourless
_exptl_crystal_density_diffrn 1.197
_exptl_crystal_density_method 'not measured'
_exptl_crystal_description Block
_exptl_crystal_F_000 1508
_exptl_crystal_size_max 0.4
_exptl_crystal_size_mid 0.2
_exptl_crystal_size_min 0.15
_refine_diff_density_max 0.535
_refine_diff_density_min -0.348
_refine_diff_density_rms 0.054
_refine_ls_extinction_coef 0.0066(6)
_refine_ls_extinction_expression Fc^*^=kFc[1+0.001xFc^2^\l^3^/sin(2\q)]^-1/4^
_refine_ls_extinction_method SHELXL
_refine_ls_goodness_of_fit_ref 1.085
_refine_ls_hydrogen_treatment mixed
_refine_ls_matrix_type full
_refine_ls_number_parameters 1055
_refine_ls_number_reflns 14123
_refine_ls_number_restraints 65
_refine_ls_restrained_S_all 1.115
_refine_ls_R_factor_all 0.1065
_refine_ls_R_factor_gt 0.0719
_refine_ls_shift/su_max 0.001
_refine_ls_shift/su_mean 0.000
_refine_ls_structure_factor_coef Fsqd
_refine_ls_weighting_details 'calc w=1/[\s^2^(Fo^2^)+(0.0500P)^2^+3.8397P] where P=(Fo^2^+2Fc^2^)/3'
_refine_ls_weighting_scheme calc
_refine_ls_wR_factor_gt 0.1538
_refine_ls_wR_factor_ref 0.1688
_reflns_number_gt 10000
_reflns_number_total 14123
_reflns_threshold_expression >2\s(I)
_cod_data_source_file cg400082z_si_001.cif
_cod_data_source_block 2010acc1154
_cod_depositor_comments
;
The following automatic conversions were performed:

'_symmetry_cell_setting' value 'Triclinic' changed to 'triclinic'
according to
/usr/data/users/saulius/automatic-downloads/retrospective/ACS/lib/dictionaries/cif_core.dic
dictionary named 'cif_core.dic' version 2.4.2 from 2011-04-26.

Automatic conversion script
Id: cif_fix_values 2281 2013-09-26 08:29:07Z andrius 

The following automatic conversions were performed:

data name '_iucr_refine_instruction_details' was replaced with
'_iucr_refine_instructions_details' as specified in the replacement
file 'data/replacement-values/replacement_tags.lst'.

Automatic conversion script
Id: cif_correct_tags 9268 2022-04-12 08:56:07Z antanas 
;
_cod_original_sg_symbol_H-M P-1
_cod_database_code 4510623

loop_
_symmetry_equiv_pos_as_xyz
'x, y, z'
'-x, -y, -z'

loop_
_atom_site_label
_atom_site_type_symbol
_atom_site_fract_x
_atom_site_fract_y
_atom_site_fract_z
_atom_site_U_iso_or_equiv
_atom_site_adp_type
_atom_site_occupancy
_atom_site_symmetry_multiplicity
_atom_site_calc_flag
_atom_site_refinement_flags
_atom_site_disorder_assembly
_atom_site_disorder_group
O101 O -0.10116(15) 0.11933(12) 0.22794(9) 0.0268(5) Uani 1 1 d D . .
H911 H -0.124(2) 0.1615(15) 0.2519(14) 0.040 Uiso 1 1 d D . .
O102 O 0.01869(16) 0.12667(12) 0.08972(10) 0.0306(5) Uani 1 1 d D . .
H912 H -0.0280(9) 0.134(2) 0.1285(10) 0.046 Uiso 1 1 d D . .
C101 C 0.0197(2) -0.00623(16) 0.21797(13) 0.0224(6) Uani 1 1 d . . .
C102 C 0.0920(2) -0.00159(16) 0.13600(13) 0.0220(6) Uani 1 1 d . . .
C103 C -0.0170(2) 0.07923(16) 0.25348(13) 0.0223(6) Uani 1 1 d . . .
H103 H 0.0474 0.1151 0.2402 0.027 Uiso 1 1 calc R . .
C104 C -0.0538(2) 0.07049(16) 0.32971(13) 0.0232(6) Uani 1 1 d . . .
C105 C -0.1608(2) 0.05171(17) 0.36450(14) 0.0253(6) Uani 1 1 d . . .
H105 H -0.2111 0.0415 0.3404 0.030 Uiso 1 1 calc R . .
C106 C -0.1944(2) 0.04787(18) 0.43435(14) 0.0303(7) Uani 1 1 d . . .
H106 H -0.2674 0.0344 0.4579 0.036 Uiso 1 1 calc R . .
C107 C -0.1219(2) 0.06358(18) 0.46973(14) 0.0311(7) Uani 1 1 d . . .
H107 H -0.1455 0.0618 0.5176 0.037 Uiso 1 1 calc R . .
C108 C -0.0149(2) 0.08195(18) 0.43563(14) 0.0302(7) Uani 1 1 d . . .
H108 H 0.0351 0.0924 0.4600 0.036 Uiso 1 1 calc R . .
C109 C 0.0191(2) 0.08512(17) 0.36552(14) 0.0256(6) Uani 1 1 d . . .
H109 H 0.0927 0.0974 0.3420 0.031 Uiso 1 1 calc R . .
C110 C 0.1143(2) 0.08762(16) 0.10360(13) 0.0232(6) Uani 1 1 d . . .
H110 H 0.1330 0.1230 0.1367 0.028 Uiso 1 1 calc R . .
C111 C 0.2098(2) 0.08575(16) 0.03969(13) 0.0226(6) Uani 1 1 d . . .
C112 C 0.1955(2) 0.07443(17) -0.02262(13) 0.0271(6) Uani 1 1 d . . .
H112 H 0.1238 0.0682 -0.0261 0.032 Uiso 1 1 calc R . .
C113 C 0.2852(2) 0.07213(19) -0.08017(15) 0.0341(7) Uani 1 1 d . . .
H113 H 0.2746 0.0652 -0.1229 0.041 Uiso 1 1 calc R . .
C114 C 0.3903(3) 0.08001(19) -0.07531(16) 0.0374(8) Uani 1 1 d . . .
H114 H 0.4517 0.0776 -0.1147 0.045 Uiso 1 1 calc R . .
C115 C 0.4057(2) 0.09128(18) -0.01369(16) 0.0338(7) Uani 1 1 d . . .
H115 H 0.4777 0.0968 -0.0105 0.041 Uiso 1 1 calc R . .
C116 C 0.3158(2) 0.09468(17) 0.04393(15) 0.0286(7) Uani 1 1 d . . .
H116 H 0.3265 0.1031 0.0864 0.034 Uiso 1 1 calc R . .
B103 B -0.0418(3) -0.0330(2) 0.15821(16) 0.0251(7) Uani 1 1 d . . .
H10A H -0.1127 0.0044 0.1467 0.030 Uiso 1 1 calc R . .
B104 B -0.0572(3) -0.0919(2) 0.23491(17) 0.0286(8) Uani 1 1 d . . .
H104 H -0.1392 -0.0935 0.2742 0.034 Uiso 1 1 calc R . .
B105 B 0.0674(3) -0.0917(2) 0.25748(17) 0.0301(8) Uani 1 1 d . . .
H10B H 0.0675 -0.0935 0.3114 0.036 Uiso 1 1 calc R . .
B106 B 0.1604(3) -0.0316(2) 0.19439(16) 0.0251(7) Uani 1 1 d . . .
H10C H 0.2213 0.0074 0.2065 0.030 Uiso 1 1 calc R . .
B107 B 0.0666(3) -0.0843(2) 0.09450(17) 0.0268(7) Uani 1 1 d . . .
H10D H 0.0670 -0.0809 0.0405 0.032 Uiso 1 1 calc R . .
B108 B -0.0273(3) -0.1446(2) 0.15688(17) 0.0306(8) Uani 1 1 d . . .
H10E H -0.0893 -0.1821 0.1444 0.037 Uiso 1 1 calc R . .
B109 B 0.0404(3) -0.1809(2) 0.21811(17) 0.0329(8) Uani 1 1 d . . .
H10F H 0.0228 -0.2425 0.2461 0.040 Uiso 1 1 calc R . .
B110 B 0.1753(3) -0.1430(2) 0.19309(17) 0.0314(8) Uani 1 1 d . . .
H11A H 0.2471 -0.1793 0.2044 0.038 Uiso 1 1 calc R . .
B111 B 0.1910(3) -0.0842(2) 0.11707(16) 0.0268(7) Uani 1 1 d . . .
H111 H 0.2731 -0.0810 0.0780 0.032 Uiso 1 1 calc R . .
B112 B 0.1166(3) -0.1769(2) 0.13133(17) 0.0303(8) Uani 1 1 d . . .
H11B H 0.1491 -0.2357 0.1020 0.036 Uiso 1 1 calc R . .
O201 O 0.80944(15) 0.26110(12) 0.30403(10) 0.0301(5) Uani 1 1 d D . .
H921 H 0.7608(11) 0.249(2) 0.3402(10) 0.045 Uiso 1 1 d D . .
O202 O 0.6972(2) 0.24293(14) 0.44132(13) 0.0501(6) Uani 1 1 d D . .
H922 H 0.6338(12) 0.262(2) 0.454(2) 0.075 Uiso 1 1 d D . .
C201 C 0.8560(2) 0.37886(17) 0.36121(13) 0.0231(6) Uani 1 1 d . . .
C202 C 0.7828(2) 0.37468(17) 0.44311(13) 0.0270(6) Uani 1 1 d . . .
C204 C 0.9939(2) 0.29854(16) 0.26455(13) 0.0234(6) Uani 1 1 d . . .
C205 C 0.9832(3) 0.32229(18) 0.20136(15) 0.0325(7) Uani 1 1 d . . .
H205 H 0.9127 0.3393 0.1964 0.039 Uiso 1 1 calc R . .
C206 C 1.0764(3) 0.32097(19) 0.14538(15) 0.0393(8) Uani 1 1 d . . .
H206 H 1.0693 0.3376 0.1023 0.047 Uiso 1 1 calc R . .
C207 C 1.1788(3) 0.29562(19) 0.15216(16) 0.0409(8) Uani 1 1 d . . .
H207 H 1.2421 0.2941 0.1138 0.049 Uiso 1 1 calc R . .
C208 C 1.1892(2) 0.2725(2) 0.21465(17) 0.0391(8) Uani 1 1 d . . .
H208 H 1.2598 0.2554 0.2194 0.047 Uiso 1 1 calc R . .
C209 C 1.0976(2) 0.27407(17) 0.27064(15) 0.0283(7) Uani 1 1 d . . .
H209 H 1.1057 0.2583 0.3136 0.034 Uiso 1 1 calc R . .
C210 C 0.7602(3) 0.28504(19) 0.47492(15) 0.0366(8) Uani 1 1 d . . .
H210 H 0.8332 0.2522 0.4667 0.044 Uiso 1 1 calc R . .
C211 C 0.7067(3) 0.28548(19) 0.54990(16) 0.0461(9) Uani 1 1 d . . .
C212 C 0.5957(3) 0.3020(2) 0.5795(2) 0.0640(12) Uani 1 1 d U . .
H212 H 0.5484 0.3154 0.5522 0.077 Uiso 1 1 calc R . .
C213 C 0.5514(4) 0.2991(3) 0.6504(2) 0.0839(15) Uani 1 1 d U . .
H213 H 0.4745 0.3097 0.6711 0.101 Uiso 1 1 calc R . .
C214 C 0.6212(5) 0.2808(3) 0.6881(3) 0.0916(16) Uani 1 1 d U . .
H214 H 0.5920 0.2806 0.7357 0.110 Uiso 1 1 calc R . .
C215 C 0.7294(5) 0.2631(3) 0.6609(2) 0.0898(15) Uani 1 1 d U . .
H215 H 0.7755 0.2488 0.6888 0.108 Uiso 1 1 calc R . .
C216 C 0.7744(4) 0.2659(3) 0.59048(19) 0.0713(12) Uani 1 1 d U . .
H216 H 0.8514 0.2544 0.5707 0.086 Uiso 1 1 calc R . .
B213 B 0.7166(3) 0.4106(2) 0.38443(16) 0.0268(7) Uani 1 1 d . . .
H21A H 0.6524 0.3763 0.3715 0.032 Uiso 1 1 calc R . .
C203 C 0.8943(2) 0.29358(16) 0.32578(13) 0.0230(6) Uani 1 1 d . . .
H203 H 0.9138 0.2521 0.3587 0.028 Uiso 1 1 calc R . .
B204 B 0.8156(3) 0.4674(2) 0.32271(17) 0.0293(8) Uani 1 1 d . . .
H204 H 0.8159 0.4712 0.2687 0.035 Uiso 1 1 calc R . .
B205 B 0.9397(3) 0.4607(2) 0.34559(18) 0.0309(8) Uani 1 1 d . . .
H20A H 1.0221 0.4602 0.3065 0.037 Uiso 1 1 calc R . .
B206 B 0.9184(3) 0.3993(2) 0.42071(18) 0.0331(8) Uani 1 1 d . . .
H20B H 0.9864 0.3571 0.4314 0.040 Uiso 1 1 calc R . .
B207 B 0.6907(3) 0.4608(2) 0.46301(17) 0.0315(8) Uani 1 1 d . . .
H20C H 0.6083 0.4602 0.5020 0.038 Uiso 1 1 calc R . .
B208 B 0.7118(3) 0.5220(2) 0.38722(17) 0.0314(8) Uani 1 1 d . . .
H20D H 0.6433 0.5629 0.3759 0.038 Uiso 1 1 calc R . .
B209 B 0.8502(3) 0.5531(2) 0.36345(18) 0.0371(9) Uani 1 1 d . . .
H20E H 0.8732 0.6146 0.3365 0.045 Uiso 1 1 calc R . .
B210 B 0.9139(3) 0.5101(2) 0.42438(19) 0.0395(9) Uani 1 1 d . . .
H21B H 0.9791 0.5427 0.4379 0.047 Uiso 1 1 calc R . .
B211 B 0.8145(3) 0.4535(2) 0.48560(18) 0.0365(9) Uani 1 1 d . . .
H211 H 0.8136 0.4480 0.5396 0.044 Uiso 1 1 calc R . .
B212 B 0.7728(3) 0.5487(2) 0.44993(18) 0.0363(9) Uani 1 1 d . . .
H21C H 0.7447 0.6073 0.4800 0.044 Uiso 1 1 calc R . .
O301 O 0.68592(15) 0.37762(12) 0.19374(10) 0.0275(5) Uani 1 1 d D . .
H931 H 0.737(2) 0.365(2) 0.1586(12) 0.041 Uiso 1 1 d D . .
O302 O 0.82383(17) 0.37317(13) 0.06095(10) 0.0348(5) Uani 1 1 d D . .
H932 H 0.865(2) 0.3371(18) 0.0379(16) 0.052 Uiso 1 1 d D . .
C301 C 0.6357(2) 0.50710(16) 0.13743(13) 0.0207(6) Uani 1 1 d . . .
C302 C 0.7177(2) 0.50344(16) 0.05751(13) 0.0217(6) Uani 1 1 d . . .
C303 C 0.5995(2) 0.42136(16) 0.17189(13) 0.0222(6) Uani 1 1 d . . .
H303 H 0.5836 0.3859 0.1378 0.027 Uiso 1 1 calc R . .
C304 C 0.4962(2) 0.43114(16) 0.23086(13) 0.0238(6) Uani 1 1 d . . .
C305 C 0.5016(3) 0.44560(18) 0.29516(14) 0.0318(7) Uani 1 1 d . . .
H375 H 0.5712 0.4496 0.3025 0.038 Uiso 1 1 calc R . .
C306 C 0.4058(3) 0.4542(2) 0.34870(15) 0.0408(8) Uani 1 1 d . . .
H376 H 0.4098 0.4635 0.3927 0.049 Uiso 1 1 calc R . .
C307 C 0.3050(3) 0.4491(2) 0.33785(17) 0.0437(9) Uani 1 1 d . . .
H377 H 0.2395 0.4553 0.3745 0.052 Uiso 1 1 calc R . .
C308 C 0.2983(2) 0.43528(19) 0.27400(16) 0.0371(8) Uani 1 1 d . . .
H378 H 0.2284 0.4325 0.2667 0.045 Uiso 1 1 calc R . .
C309 C 0.3938(2) 0.42547(17) 0.22076(15) 0.0278(7) Uani 1 1 d . . .
H379 H 0.3894 0.4148 0.1771 0.033 Uiso 1 1 calc R . .
C310 C 0.7521(2) 0.41448(17) 0.02691(13) 0.0245(6) Uani 1 1 d . . .
H310 H 0.6841 0.3826 0.0381 0.029 Uiso 1 1 calc R . .
C311 C 0.7996(2) 0.41651(16) -0.04870(13) 0.0232(6) Uani 1 1 d . . .
C312 C 0.9104(2) 0.42905(17) -0.08074(14) 0.0262(6) Uani 1 1 d . . .
H312 H 0.9586 0.4377 -0.0548 0.031 Uiso 1 1 calc R . .
C313 C 0.9500(2) 0.42885(18) -0.15014(15) 0.0310(7) Uani 1 1 d . . .
H313 H 1.0255 0.4372 -0.1716 0.037 Uiso 1 1 calc R . .
C314 C 0.8809(2) 0.41662(18) -0.18887(15) 0.0308(7) Uani 1 1 d . . .
H314 H 0.9086 0.4173 -0.2366 0.037 Uiso 1 1 calc R . .
C315 C 0.7716(2) 0.40344(18) -0.15754(15) 0.0321(7) Uani 1 1 d . . .
H315 H 0.7239 0.3942 -0.1837 0.038 Uiso 1 1 calc R . .
C316 C 0.7314(2) 0.40370(17) -0.08799(15) 0.0281(7) Uani 1 1 d . . .
H316 H 0.6559 0.3949 -0.0668 0.034 Uiso 1 1 calc R . .
B303 B 0.7721(2) 0.5311(2) 0.12025(16) 0.0235(7) Uani 1 1 d . . .
H30A H 0.8364 0.4912 0.1369 0.028 Uiso 1 1 calc R . .
B304 B 0.6634(3) 0.59010(19) 0.17827(17) 0.0252(7) Uani 1 1 d . . .
H304 H 0.6560 0.5893 0.2333 0.030 Uiso 1 1 calc R . .
B305 B 0.5445(3) 0.59536(19) 0.14892(17) 0.0262(7) Uani 1 1 d . . .
H305 H 0.4591 0.5986 0.1848 0.031 Uiso 1 1 calc R . .
B306 B 0.5800(3) 0.5373(2) 0.07340(16) 0.0257(7) Uani 1 1 d . . .
H306 H 0.5185 0.5009 0.0595 0.031 Uiso 1 1 calc R . .
B307 B 0.8029(3) 0.5846(2) 0.04070(17) 0.0269(7) Uani 1 1 d . . .
H307 H 0.8883 0.5804 0.0048 0.032 Uiso 1 1 calc R . .
B308 B 0.7684(3) 0.6423(2) 0.11647(17) 0.0283(7) Uani 1 1 d . . .
H308 H 0.8308 0.6773 0.1308 0.034 Uiso 1 1 calc R . .
B309 B 0.6281(3) 0.6824(2) 0.13405(17) 0.0288(8) Uani 1 1 d . . .
H309 H 0.5981 0.7439 0.1599 0.035 Uiso 1 1 calc R . .
B310 B 0.5758(3) 0.6482(2) 0.06959(17) 0.0289(8) Uani 1 1 d . . .
H31A H 0.5107 0.6868 0.0529 0.035 Uiso 1 1 calc R . .
B311 B 0.6846(3) 0.58864(19) 0.01147(17) 0.0252(7) Uani 1 1 d . . .
H311 H 0.6918 0.5872 -0.0435 0.030 Uiso 1 1 calc R . .
B312 B 0.7143(3) 0.6787(2) 0.04905(17) 0.0283(7) Uani 1 1 d . . .
H31B H 0.7408 0.7375 0.0189 0.034 Uiso 1 1 calc R . .
O401 O 0.61412(17) 0.23904(13) 0.27918(11) 0.0356(5) Uani 1 1 d D . .
H941 H 0.643(3) 0.2790(17) 0.2538(15) 0.053 Uiso 1 1 d D . .
C401 C 0.5022(2) 0.12175(17) 0.29099(13) 0.0229(6) Uani 1 1 d . . .
C403 C 0.5340(2) 0.20655(17) 0.25342(13) 0.0237(6) Uani 1 1 d . A .
H403 H 0.4669 0.2468 0.2647 0.028 Uiso 1 1 calc R . .
C404 C 0.5754(2) 0.19927(17) 0.17746(13) 0.0234(6) Uani 1 1 d . . .
C405 C 0.6838(2) 0.17299(19) 0.14440(16) 0.0353(7) Uani 1 1 d . A .
H405 H 0.7334 0.1551 0.1694 0.042 Uiso 1 1 calc R . .
C406 C 0.7195(3) 0.1730(2) 0.07430(17) 0.0451(9) Uani 1 1 d . . .
H406 H 0.7936 0.1545 0.0515 0.054 Uiso 1 1 calc R A .
C407 C 0.6477(3) 0.1997(2) 0.03766(16) 0.0457(9) Uani 1 1 d . A .
H407 H 0.6729 0.2004 -0.0102 0.055 Uiso 1 1 calc R . .
C408 C 0.5407(3) 0.22494(19) 0.07024(15) 0.0374(8) Uani 1 1 d . . .
H408 H 0.4912 0.2425 0.0451 0.045 Uiso 1 1 calc R A .
C409 C 0.5042(2) 0.22503(18) 0.14019(14) 0.0290(7) Uani 1 1 d . A .
H409 H 0.4297 0.2429 0.1626 0.035 Uiso 1 1 calc R . .
O42A O 0.2931(4) 0.2476(3) 0.3579(3) 0.0309(14) Uani 0.374(2) 1 d PD A 2
H42A H 0.2802 0.3000 0.3620 0.046 Uiso 0.374(2) 1 calc PR A 2
C42A C 0.4188(2) 0.12856(17) 0.37057(14) 0.0289(7) Uani 0.374(2) 1 d PD A 2
C40A C 0.3699(11) 0.2189(9) 0.3920(5) 0.0263(17) Uani 0.374(2) 1 d PD A 2
H40A H 0.4314 0.2576 0.3802 0.032 Uiso 0.374(2) 1 calc PR A 2
C41A C 0.3212(4) 0.2159(4) 0.46794(18) 0.0250(8) Uani 0.374(2) 1 d PGD A 2
C47A C 0.3883(3) 0.2283(4) 0.5081(2) 0.0317(10) Uani 0.374(2) 1 d PGD A 2
H47A H 0.4644 0.2359 0.4880 0.038 Uiso 0.374(2) 1 calc PRD A 2
C43A C 0.3440(4) 0.2296(4) 0.5777(2) 0.0414(13) Uani 0.374(2) 1 d PGD A 2
H43A H 0.3899 0.2382 0.6052 0.050 Uiso 0.374(2) 1 calc PR A 2
C44A C 0.2327(5) 0.2185(4) 0.60721(19) 0.0435(13) Uani 0.374(2) 1 d PGD A 2
H44A H 0.2024 0.2194 0.6548 0.052 Uiso 0.374(2) 1 calc PR A 2
C45A C 0.1656(4) 0.2060(4) 0.5670(3) 0.0416(12) Uani 0.374(2) 1 d PGD A 2
H45A H 0.0895 0.1984 0.5872 0.050 Uiso 0.374(2) 1 calc PR A 2
C46A C 0.2098(4) 0.2047(4) 0.4974(3) 0.0326(10) Uani 0.374(2) 1 d PGD A 2
H46A H 0.1640 0.1962 0.4699 0.039 Uiso 0.374(2) 1 calc PR A 2
O42B O 0.4877(3) 0.2551(2) 0.41414(18) 0.0388(9) Uani 0.626(2) 1 d PD A 1
H42B H 0.5326 0.2676 0.3770 0.058 Uiso 0.626(2) 1 calc PR A 1
C42B C 0.4188(2) 0.12856(17) 0.37057(14) 0.0289(7) Uani 0.626(2) 1 d PD A 1
C40B C 0.3951(5) 0.2184(5) 0.4027(3) 0.0263(17) Uani 0.626(2) 1 d PD A 1
H40B H 0.3704 0.2571 0.3699 0.032 Uiso 0.626(2) 1 calc PR A 1
C41B C 0.3015(2) 0.2225(2) 0.46814(12) 0.0250(8) Uani 0.626(2) 1 d PGD A 1
C47B C 0.3207(2) 0.2022(2) 0.52957(15) 0.0317(10) Uani 0.626(2) 1 d PGD A 1
H47B H 0.3936 0.1870 0.5313 0.038 Uiso 0.626(2) 1 calc PR A 1
C43B C 0.2333(3) 0.2042(2) 0.58854(11) 0.0414(13) Uani 0.626(2) 1 d PGD A 1
H43B H 0.2464 0.1903 0.6305 0.050 Uiso 0.626(2) 1 calc PR A 1
C44B C 0.1266(2) 0.2264(2) 0.58608(12) 0.0435(13) Uani 0.626(2) 1 d PGD A 1
H44B H 0.0669 0.2277 0.6264 0.052 Uiso 0.626(2) 1 calc PR A 1
C45B C 0.10743(19) 0.2467(2) 0.52464(16) 0.0416(12) Uani 0.626(2) 1 d PGD A 1
H45B H 0.0346 0.2619 0.5230 0.050 Uiso 0.626(2) 1 calc PR A 1
C46B C 0.1948(2) 0.2448(2) 0.46567(12) 0.0326(10) Uani 0.626(2) 1 d PGD A 1
H46B H 0.1817 0.2587 0.4237 0.039 Uiso 0.626(2) 1 calc PR A 1
B403 B 0.5544(3) 0.0915(2) 0.35673(17) 0.0272(7) Uani 1 1 d . A .
H40C H 0.6171 0.1262 0.3710 0.033 Uiso 1 1 calc R B 1
B404 B 0.5882(3) 0.0328(2) 0.28200(18) 0.0337(8) Uani 1 1 d . A .
H404 H 0.6739 0.0280 0.2466 0.040 Uiso 1 1 calc R . .
B405 B 0.4711(4) 0.0385(2) 0.25219(19) 0.0448(10) Uani 1 1 d . A .
H40D H 0.4791 0.0374 0.1971 0.054 Uiso 1 1 calc R . .
B406 B 0.3659(3) 0.1012(2) 0.3081(2) 0.0433(10) Uani 1 1 d . A .
H40E H 0.3044 0.1426 0.2902 0.052 Uiso 1 1 calc R C 1
B407 B 0.4460(3) 0.0433(2) 0.41783(18) 0.0330(8) Uani 1 1 d . . .
H40F H 0.4370 0.0456 0.4730 0.040 Uiso 1 1 calc R A 1
B408 B 0.5525(3) -0.0194(2) 0.36224(18) 0.0318(8) Uani 1 1 d . A .
H40G H 0.6149 -0.0595 0.3804 0.038 Uiso 1 1 calc R . .
B409 B 0.5017(3) -0.0526(2) 0.29776(19) 0.0417(10) Uani 1 1 d . . .
H40H H 0.5304 -0.1149 0.2730 0.050 Uiso 1 1 calc R A .
B410 B 0.3634(4) -0.0092(3) 0.3135(2) 0.0502(11) Uani 1 1 d . A .
H410 H 0.2996 -0.0425 0.2992 0.060 Uiso 1 1 calc R . .
B411 B 0.3301(3) 0.0495(2) 0.3878(2) 0.0399(10) Uani 1 1 d . A .
H411 H 0.2443 0.0561 0.4230 0.048 Uiso 1 1 calc R D 1
B412 B 0.4138(3) -0.0460(2) 0.38128(18) 0.0311(8) Uani 1 1 d . A .
H412 H 0.3839 -0.1039 0.4118 0.037 Uiso 1 1 calc R . .
O1W O 0.98564(19) 0.25792(14) 0.00176(12) 0.0382(6) Uani 1 1 d . . .
H1A H 1.024(3) 0.257(2) -0.040(2) 0.057 Uiso 1 1 d . . .
H1B H 1.010(3) 0.219(2) 0.0216(19) 0.057 Uiso 1 1 d . . .

loop_
_atom_site_aniso_label
_atom_site_aniso_U_11
_atom_site_aniso_U_22
_atom_site_aniso_U_33
_atom_site_aniso_U_23
_atom_site_aniso_U_13
_atom_site_aniso_U_12
O101 0.0328(11) 0.0214(10) 0.0267(11) -0.0029(8) -0.0103(9) 0.0032(9)
O102 0.0300(11) 0.0296(11) 0.0275(11) 0.0037(9) -0.0039(9) 0.0058(9)
C101 0.0247(14) 0.0215(14) 0.0198(14) 0.0019(11) -0.0044(12) -0.0032(11)
C102 0.0254(14) 0.0213(14) 0.0189(14) -0.0020(11) -0.0057(12) -0.0005(11)
C103 0.0253(14) 0.0195(14) 0.0221(14) -0.0008(11) -0.0073(12) -0.0005(11)
C104 0.0279(15) 0.0181(14) 0.0230(15) -0.0004(11) -0.0069(12) 0.0006(11)
C105 0.0241(14) 0.0259(15) 0.0252(15) -0.0011(12) -0.0063(12) -0.0010(12)
C106 0.0303(16) 0.0292(16) 0.0277(16) 0.0014(13) -0.0029(13) -0.0028(13)
C107 0.0450(18) 0.0273(16) 0.0192(15) 0.0026(12) -0.0074(14) -0.0008(14)
C108 0.0372(17) 0.0278(16) 0.0290(16) 0.0001(13) -0.0149(14) -0.0027(13)
C109 0.0259(15) 0.0258(15) 0.0247(15) 0.0009(12) -0.0067(12) -0.0021(12)
C110 0.0303(15) 0.0183(14) 0.0213(14) 0.0012(11) -0.0087(12) 0.0004(12)
C111 0.0278(15) 0.0166(14) 0.0216(15) 0.0016(11) -0.0045(12) -0.0021(11)
C112 0.0313(16) 0.0254(15) 0.0237(15) 0.0020(12) -0.0062(13) -0.0062(12)
C113 0.0426(19) 0.0334(17) 0.0235(16) -0.0028(13) -0.0038(14) -0.0069(14)
C114 0.0399(19) 0.0315(17) 0.0319(18) -0.0041(14) 0.0038(14) -0.0029(14)
C115 0.0269(16) 0.0279(16) 0.0431(19) -0.0017(14) -0.0048(14) -0.0028(13)
C116 0.0327(16) 0.0245(15) 0.0298(16) 0.0002(12) -0.0106(13) -0.0037(12)
B103 0.0266(17) 0.0229(17) 0.0249(17) -0.0022(13) -0.0052(14) -0.0053(13)
B104 0.0352(19) 0.0191(17) 0.0278(18) 0.0016(14) -0.0028(15) -0.0063(14)
B105 0.039(2) 0.0240(17) 0.0236(18) 0.0037(14) -0.0057(15) 0.0015(15)
B106 0.0265(17) 0.0254(17) 0.0230(17) 0.0012(14) -0.0087(14) 0.0042(14)
B107 0.0349(18) 0.0211(17) 0.0239(17) -0.0028(14) -0.0072(15) -0.0031(14)
B108 0.0374(19) 0.0248(18) 0.0269(18) -0.0024(14) -0.0037(15) -0.0070(15)
B109 0.048(2) 0.0178(17) 0.0278(19) 0.0035(14) -0.0042(16) -0.0001(15)
B110 0.041(2) 0.0223(17) 0.0289(19) 0.0002(14) -0.0092(16) 0.0074(15)
B111 0.0305(17) 0.0211(17) 0.0260(18) -0.0022(14) -0.0059(14) 0.0061(14)
B112 0.040(2) 0.0211(17) 0.0255(18) 0.0004(14) -0.0032(15) -0.0013(15)
O201 0.0267(10) 0.0300(11) 0.0351(12) -0.0067(9) -0.0101(9) -0.0044(9)
O202 0.0541(15) 0.0355(13) 0.0554(16) 0.0029(12) -0.0081(13) -0.0049(11)
C201 0.0246(14) 0.0229(15) 0.0214(14) 0.0005(11) -0.0067(12) 0.0006(11)
C202 0.0361(16) 0.0241(15) 0.0187(14) -0.0002(12) -0.0064(12) 0.0032(13)
C204 0.0290(15) 0.0192(14) 0.0210(15) -0.0022(11) -0.0054(12) -0.0024(12)
C205 0.0387(17) 0.0288(16) 0.0297(17) 0.0000(13) -0.0088(14) -0.0056(13)
C206 0.063(2) 0.0291(17) 0.0228(17) 0.0011(13) -0.0060(16) -0.0097(16)
C207 0.0414(19) 0.0304(18) 0.038(2) -0.0028(15) 0.0096(15) -0.0056(15)
C208 0.0289(17) 0.0335(18) 0.047(2) 0.0035(15) 0.0005(15) -0.0043(14)
C209 0.0277(15) 0.0236(15) 0.0307(16) 0.0013(12) -0.0045(13) -0.0015(12)
C210 0.0476(19) 0.0270(16) 0.0271(17) 0.0026(13) -0.0018(15) 0.0084(14)
C211 0.070(2) 0.0240(17) 0.0311(18) 0.0060(14) 0.0024(18) 0.0061(16)
C212 0.072(2) 0.0363(19) 0.055(2) 0.0072(17) 0.0208(19) 0.0091(18)
C213 0.098(3) 0.037(2) 0.077(3) 0.004(2) 0.029(2) 0.011(2)
C214 0.129(4) 0.056(3) 0.060(3) -0.003(2) 0.013(3) 0.011(3)
C215 0.130(4) 0.079(3) 0.053(3) 0.019(2) -0.021(3) 0.003(3)
C216 0.099(3) 0.067(2) 0.037(2) 0.0131(19) -0.009(2) 0.008(2)
B213 0.0274(17) 0.0242(17) 0.0291(18) -0.0015(14) -0.0103(15) 0.0046(14)
C203 0.0240(14) 0.0203(14) 0.0248(15) -0.0013(11) -0.0076(12) -0.0003(11)
B204 0.0386(19) 0.0233(17) 0.0237(18) 0.0027(14) -0.0079(15) 0.0051(15)
B205 0.0315(18) 0.0228(17) 0.036(2) -0.0042(15) -0.0036(15) -0.0074(14)
B206 0.0371(19) 0.033(2) 0.033(2) -0.0095(16) -0.0165(16) 0.0029(16)
B207 0.040(2) 0.0222(17) 0.0273(18) -0.0027(14) -0.0036(15) 0.0066(15)
B208 0.0363(19) 0.0240(18) 0.0315(19) -0.0018(15) -0.0084(16) 0.0062(15)
B209 0.048(2) 0.0233(18) 0.035(2) -0.0034(15) -0.0036(17) -0.0067(16)
B210 0.045(2) 0.034(2) 0.044(2) -0.0138(17) -0.0173(18) -0.0062(17)
B211 0.053(2) 0.031(2) 0.0281(19) -0.0081(15) -0.0165(17) 0.0050(17)
B212 0.052(2) 0.0228(18) 0.033(2) -0.0055(15) -0.0107(17) -0.0009(16)
O301 0.0266(11) 0.0265(11) 0.0297(11) 0.0059(9) -0.0103(9) 0.0005(8)
O302 0.0439(13) 0.0270(11) 0.0314(12) 0.0021(9) -0.0118(10) 0.0110(9)
C301 0.0189(13) 0.0209(14) 0.0212(14) 0.0025(11) -0.0040(11) -0.0032(11)
C302 0.0231(14) 0.0206(14) 0.0216(14) 0.0032(11) -0.0067(12) -0.0038(11)
C303 0.0242(14) 0.0195(14) 0.0232(15) 0.0035(11) -0.0070(12) -0.0041(11)
C304 0.0281(15) 0.0172(14) 0.0239(15) 0.0031(11) -0.0043(12) -0.0024(11)
C305 0.0398(17) 0.0311(17) 0.0242(16) 0.0025(13) -0.0084(14) -0.0072(14)
C306 0.057(2) 0.0386(19) 0.0220(17) -0.0045(14) -0.0027(15) -0.0056(16)
C307 0.043(2) 0.0347(19) 0.039(2) -0.0046(15) 0.0112(16) -0.0048(15)
C308 0.0268(16) 0.0336(18) 0.046(2) -0.0035(15) -0.0015(15) -0.0037(13)
C309 0.0300(16) 0.0233(15) 0.0289(16) 0.0007(12) -0.0064(13) -0.0036(12)
C310 0.0251(14) 0.0228(15) 0.0269(15) 0.0010(12) -0.0092(12) -0.0029(12)
C311 0.0256(15) 0.0191(14) 0.0228(15) 0.0015(11) -0.0042(12) -0.0021(11)
C312 0.0249(15) 0.0269(15) 0.0288(16) 0.0009(12) -0.0110(13) -0.0022(12)
C313 0.0270(15) 0.0312(17) 0.0307(17) 0.0025(13) -0.0019(13) -0.0041(13)
C314 0.0409(18) 0.0251(16) 0.0243(16) 0.0010(12) -0.0074(14) 0.0008(13)
C315 0.0346(17) 0.0327(17) 0.0320(17) -0.0042(13) -0.0155(14) 0.0027(13)
C316 0.0208(14) 0.0269(16) 0.0366(17) -0.0043(13) -0.0085(13) 0.0004(12)
B303 0.0237(16) 0.0234(17) 0.0251(17) 0.0002(13) -0.0088(14) -0.0063(13)
B304 0.0294(17) 0.0213(17) 0.0260(17) -0.0011(13) -0.0092(14) -0.0048(13)
B305 0.0266(17) 0.0192(16) 0.0315(19) 0.0022(14) -0.0071(14) -0.0008(13)
B306 0.0237(16) 0.0284(18) 0.0256(17) 0.0053(14) -0.0094(14) -0.0005(14)
B307 0.0272(17) 0.0225(17) 0.0297(18) 0.0042(14) -0.0060(14) -0.0064(14)
B308 0.0308(18) 0.0240(18) 0.0302(19) 0.0038(14) -0.0081(15) -0.0081(14)
B309 0.0330(18) 0.0208(17) 0.0309(19) 0.0021(14) -0.0070(15) -0.0026(14)
B310 0.0272(17) 0.0246(18) 0.0342(19) 0.0071(15) -0.0091(15) -0.0024(14)
B311 0.0301(17) 0.0184(16) 0.0263(17) 0.0059(13) -0.0074(14) -0.0040(13)
B312 0.0330(18) 0.0199(17) 0.0314(19) 0.0038(14) -0.0088(15) -0.0031(14)
O401 0.0410(12) 0.0356(13) 0.0373(13) 0.0105(10) -0.0196(10) -0.0191(10)
C401 0.0246(14) 0.0253(15) 0.0200(14) -0.0002(11) -0.0078(12) -0.0043(12)
C403 0.0244(14) 0.0250(15) 0.0234(15) 0.0024(12) -0.0087(12) -0.0061(12)
C404 0.0251(15) 0.0217(14) 0.0220(15) 0.0009(11) -0.0034(12) -0.0067(11)
C405 0.0276(16) 0.0337(17) 0.0395(19) -0.0029(14) -0.0015(14) -0.0033(13)
C406 0.0397(19) 0.0355(19) 0.044(2) -0.0125(16) 0.0156(17) -0.0063(15)
C407 0.067(2) 0.0385(19) 0.0230(17) -0.0051(15) 0.0043(17) -0.0174(17)
C408 0.055(2) 0.0344(18) 0.0242(16) 0.0019(14) -0.0129(15) -0.0109(15)
C409 0.0324(16) 0.0278(16) 0.0264(16) 0.0022(13) -0.0077(13) -0.0051(13)
O42A 0.036(3) 0.025(3) 0.032(3) 0.000(2) -0.013(3) 0.007(2)
C42A 0.0281(15) 0.0229(15) 0.0278(16) 0.0071(12) 0.0021(13) 0.0004(12)
C40A 0.023(4) 0.0232(16) 0.029(3) 0.0075(18) -0.006(2) 0.009(2)
C41A 0.029(2) 0.0195(16) 0.0238(16) 0.0027(12) -0.0035(14) -0.0008(14)
C47A 0.040(3) 0.026(2) 0.030(3) -0.0011(18) -0.012(2) 0.002(2)
C43A 0.073(4) 0.023(2) 0.020(2) 0.0009(18) -0.004(3) 0.004(2)
C44A 0.051(3) 0.028(3) 0.036(3) -0.004(2) 0.014(2) -0.007(2)
C45A 0.036(3) 0.041(3) 0.039(3) -0.006(2) 0.003(2) -0.003(2)
C46A 0.031(2) 0.036(3) 0.029(3) -0.0023(19) -0.005(2) -0.003(2)
O42B 0.0261(18) 0.0311(19) 0.057(2) -0.0093(18) -0.0057(16) -0.0082(15)
C42B 0.0281(15) 0.0229(15) 0.0278(16) 0.0071(12) 0.0021(13) 0.0004(12)
C40B 0.023(4) 0.0232(16) 0.029(3) 0.0075(18) -0.006(2) 0.009(2)
C41B 0.029(2) 0.0195(16) 0.0238(16) 0.0027(12) -0.0035(14) -0.0008(14)
C47B 0.040(3) 0.026(2) 0.030(3) -0.0011(18) -0.012(2) 0.002(2)
C43B 0.073(4) 0.023(2) 0.020(2) 0.0009(18) -0.004(3) 0.004(2)
C44B 0.051(3) 0.028(3) 0.036(3) -0.004(2) 0.014(2) -0.007(2)
C45B 0.036(3) 0.041(3) 0.039(3) -0.006(2) 0.003(2) -0.003(2)
C46B 0.031(2) 0.036(3) 0.029(3) -0.0023(19) -0.005(2) -0.003(2)
B403 0.0282(17) 0.0220(17) 0.0352(19) 0.0067(14) -0.0159(15) -0.0028(14)
B404 0.037(2) 0.0201(17) 0.034(2) -0.0005(15) 0.0031(16) 0.0029(15)
B405 0.076(3) 0.037(2) 0.031(2) 0.0035(17) -0.024(2) -0.032(2)
B406 0.0269(19) 0.046(2) 0.064(3) 0.030(2) -0.0241(19) -0.0173(17)
B407 0.047(2) 0.0228(18) 0.0265(18) 0.0072(14) -0.0087(16) 0.0012(15)
B408 0.0295(18) 0.0204(17) 0.043(2) 0.0065(15) -0.0089(16) 0.0013(14)
B409 0.064(3) 0.0254(19) 0.032(2) -0.0024(16) -0.0054(19) -0.0154(18)
B410 0.060(3) 0.051(3) 0.056(3) 0.025(2) -0.037(2) -0.035(2)
B411 0.0262(18) 0.031(2) 0.055(2) 0.0215(18) -0.0037(17) -0.0048(15)
B412 0.0357(19) 0.0232(18) 0.034(2) 0.0072(15) -0.0105(16) -0.0068(15)
O1W 0.0451(14) 0.0363(13) 0.0266(12) 0.0026(10) -0.0016(10) 0.0005(10)

loop_
_atom_type_symbol
_atom_type_description
_atom_type_scat_dispersion_real
_atom_type_scat_dispersion_imag
_atom_type_scat_source
C C 0.0033 0.0016 'International Tables Vol C Tables 4.2.6.8 and 6.1.1.4'
H H 0.0000 0.0000 'International Tables Vol C Tables 4.2.6.8 and 6.1.1.4'
B B 0.0013 0.0007 'International Tables Vol C Tables 4.2.6.8 and 6.1.1.4'
O O 0.0106 0.0060 'International Tables Vol C Tables 4.2.6.8 and 6.1.1.4'

loop_
_geom_angle_atom_site_label_1
_geom_angle_atom_site_label_2
_geom_angle_atom_site_label_3
_geom_angle
C103 C101 C102 116.3(2)
C103 C101 B104 124.0(2)
C102 C101 B104 110.7(2)
C103 C101 B105 121.3(2)
C102 C101 B105 110.6(2)
B104 C101 B105 62.78(19)
C103 C101 B106 114.7(2)
C102 C101 B106 60.63(16)
B104 C101 B106 113.8(2)
B105 C101 B106 62.35(18)
C103 C101 B103 118.7(2)
C102 C101 B103 61.04(16)
B104 C101 B103 62.32(18)
B105 C101 B103 113.9(2)
B106 C101 B103 113.0(2)
C110 C102 C101 117.0(2)
C110 C102 B107 123.5(2)
C101 C102 B107 110.4(2)
C110 C102 B111 121.5(2)
C101 C102 B111 110.2(2)
B107 C102 B111 62.64(18)
C110 C102 B106 115.2(2)
C101 C102 B106 61.08(16)
B107 C102 B106 113.5(2)
B111 C102 B106 61.91(17)
C110 C102 B103 118.5(2)
C101 C102 B103 61.03(16)
B107 C102 B103 62.09(17)
B111 C102 B103 113.5(2)
B106 C102 B103 113.3(2)
O101 C103 C104 112.4(2)
O101 C103 C101 107.4(2)
C104 C103 C101 113.2(2)
C109 C104 C105 119.4(3)
C109 C104 C103 119.6(2)
C105 C104 C103 121.0(2)
C106 C105 C104 120.2(3)
C107 C106 C105 120.1(3)
C106 C107 C108 120.2(3)
C107 C108 C109 119.7(3)
C104 C109 C108 120.4(3)
O102 C110 C111 109.3(2)
O102 C110 C102 110.9(2)
C111 C110 C102 112.5(2)
C112 C111 C116 119.1(2)
C112 C111 C110 122.0(2)
C116 C111 C110 118.9(2)
C111 C112 C113 120.5(3)
C112 C113 C114 120.0(3)
C115 C114 C113 120.2(3)
C114 C115 C116 119.9(3)
C115 C116 C111 120.3(3)
C101 B103 C102 57.94(16)
C101 B103 B108 104.9(2)
C102 B103 B108 105.1(2)
C101 B103 B107 104.8(2)
C102 B103 B107 58.14(17)
B108 B103 B107 60.47(18)
C101 B103 B104 57.94(17)
C102 B103 B104 104.8(2)
B108 B103 B104 60.36(18)
B107 B103 B104 108.2(2)
C101 B104 B109 105.2(2)
C101 B104 B103 59.74(17)
B109 B104 B103 107.9(2)
C101 B104 B105 59.02(17)
B109 B104 B105 59.73(19)
B103 B104 B105 108.7(2)
C101 B104 B108 105.6(2)
B109 B104 B108 60.24(19)
B103 B104 B108 59.52(18)
B105 B104 B108 108.2(2)
C101 B105 B109 104.8(2)
C101 B105 B110 105.1(2)
B109 B105 B110 60.35(19)
C101 B105 B104 58.20(17)
B109 B105 B104 60.06(19)
B110 B105 B104 108.1(2)
C101 B105 B106 59.15(16)
B109 B105 B106 107.6(2)
B110 B105 B106 59.40(18)
B104 B105 B106 107.5(2)
C102 B106 C101 58.30(15)
C102 B106 B110 105.4(2)
C101 B106 B110 105.2(2)
C102 B106 B111 58.91(17)
C101 B106 B111 105.6(2)
B110 B106 B111 59.97(18)
C102 B106 B105 105.6(2)
C101 B106 B105 58.50(17)
B110 B106 B105 60.17(18)
B111 B106 B105 108.2(2)
C102 B107 B103 59.77(17)
C102 B107 B111 58.98(17)
B103 B107 B111 108.6(2)
C102 B107 B108 105.7(2)
B103 B107 B108 59.58(18)
B111 B107 B108 108.1(2)
C102 B107 B112 105.5(2)
B103 B107 B112 108.0(2)
B111 B107 B112 59.96(18)
B108 B107 B112 60.05(19)
B103 B108 B104 60.13(18)
B103 B108 B107 59.96(18)
B104 B108 B107 107.6(2)
B103 B108 B112 108.2(2)
B104 B108 B112 107.6(2)
B107 B108 B112 60.02(18)
B103 B108 B109 108.0(2)
B104 B108 B109 59.75(19)
B107 B108 B109 107.4(2)
B112 B108 B109 59.66(19)
B105 B109 B112 108.5(2)
B105 B109 B104 60.21(19)
B112 B109 B104 108.2(2)
B105 B109 B110 60.02(19)
B112 B109 B110 60.16(19)
B104 B109 B110 108.0(2)
B105 B109 B108 108.4(2)
B112 B109 B108 60.13(19)
B104 B109 B108 60.01(19)
B110 B109 B108 108.1(2)
B106 B110 B111 60.09(18)
B106 B110 B105 60.43(18)
B111 B110 B105 108.5(2)
B106 B110 B109 107.8(2)
B111 B110 B109 107.9(2)
B105 B110 B109 59.63(19)
B106 B110 B112 108.1(2)
B111 B110 B112 60.18(19)
B105 B110 B112 107.8(2)
B109 B110 B112 59.69(19)
C102 B111 B110 105.6(2)
C102 B111 B106 59.18(16)
B110 B111 B106 59.93(18)
C102 B111 B107 58.37(17)
B110 B111 B107 108.5(2)
B106 B111 B107 107.8(2)
C102 B111 B112 105.2(2)
B110 B111 B112 60.45(19)
B106 B111 B112 108.2(2)
B107 B111 B112 60.20(19)
B109 B112 B111 107.6(2)
B109 B112 B107 107.8(2)
B111 B112 B107 59.85(18)
B109 B112 B110 60.1(2)
B111 B112 B110 59.37(19)
B107 B112 B110 107.4(2)
B109 B112 B108 60.21(19)
B111 B112 B108 107.9(2)
B107 B112 B108 59.93(18)
B110 B112 B108 108.2(2)
C203 C201 C202 116.8(2)
C203 C201 B205 121.3(2)
C202 C201 B205 110.5(2)
C203 C201 B204 123.6(2)
C202 C201 B204 110.6(2)
B205 C201 B204 62.64(19)
C203 C201 B206 115.0(2)
C202 C201 B206 60.97(18)
B205 C201 B206 62.2(2)
B204 C201 B206 113.8(2)
C203 C201 B213 118.5(2)
C202 C201 B213 60.87(17)
B205 C201 B213 113.7(2)
B204 C201 B213 62.34(18)
B206 C201 B213 113.1(2)
C210 C202 C201 116.3(2)
C210 C202 B211 122.1(2)
C201 C202 B211 110.5(2)
C210 C202 B207 124.0(2)
C201 C202 B207 110.5(2)
B211 C202 B207 62.33(19)
C210 C202 B206 115.5(2)
C201 C202 B206 60.34(17)
B211 C202 B206 62.7(2)
B207 C202 B206 113.5(2)
C210 C202 B213 117.9(2)
C201 C202 B213 61.01(16)
B211 C202 B213 113.6(2)
B207 C202 B213 62.31(18)
B206 C202 B213 112.7(2)
C209 C204 C205 119.2(3)
C209 C204 C203 119.2(2)
C205 C204 C203 121.5(2)
C204 C205 C206 119.8(3)
C207 C206 C205 120.3(3)
C208 C207 C206 119.8(3)
C207 C208 C209 120.5(3)
C208 C209 C204 120.4(3)
O202 C210 C211 111.5(3)
O202 C210 C202 109.9(2)
C211 C210 C202 113.4(2)
C212 C211 C216 119.0(4)
C212 C211 C210 123.8(4)
C216 C211 C210 117.2(3)
C211 C212 C213 120.4(5)
C214 C213 C212 118.5(5)
C215 C214 C213 122.7(5)
C214 C215 C216 119.3(5)
C211 C216 C215 120.1(4)
C202 B213 C201 58.13(16)
C202 B213 B208 104.8(2)
C201 B213 B208 104.6(2)
C202 B213 B207 58.27(17)
C201 B213 B207 105.0(2)
B208 B213 B207 60.09(19)
C202 B213 B204 105.1(2)
C201 B213 B204 58.12(17)
B208 B213 B204 60.14(19)
B207 B213 B204 108.0(2)
O201 C203 C204 106.9(2)
O201 C203 C201 111.8(2)
C204 C203 C201 113.4(2)
C201 B204 B205 58.68(17)
C201 B204 B208 105.3(2)
B205 B204 B208 107.8(2)
C201 B204 B213 59.55(17)
B205 B204 B213 108.2(2)
B208 B204 B213 59.63(18)
C201 B204 B209 104.7(2)
B205 B204 B209 59.51(19)
B208 B204 B209 60.17(19)
B213 B204 B209 107.8(2)
C201 B205 B206 59.00(18)
C201 B205 B209 105.5(2)
B206 B205 B209 107.9(2)
C201 B205 B204 58.68(17)
B206 B205 B204 107.9(2)
B209 B205 B204 60.5(2)
C201 B205 B210 105.4(2)
B206 B205 B210 59.6(2)
B209 B205 B210 60.3(2)
B204 B205 B210 108.6(2)
C201 B206 C202 58.70(17)
C201 B206 B210 105.9(2)
C202 B206 B210 105.5(2)
C201 B206 B205 58.76(18)
C202 B206 B205 106.0(2)
B210 B206 B205 60.5(2)
C201 B206 B211 105.5(2)
C202 B206 B211 58.16(19)
B210 B206 B211 60.2(2)
B205 B206 B211 108.3(2)
C202 B207 B211 58.67(18)
C202 B207 B212 105.1(2)
B211 B207 B212 59.9(2)
C202 B207 B208 105.4(2)
B211 B207 B208 108.1(3)
B212 B207 B208 60.3(2)
C202 B207 B213 59.43(17)
B211 B207 B213 108.3(2)
B212 B207 B213 108.0(2)
B208 B207 B213 59.68(18)
B213 B208 B207 60.23(18)
B213 B208 B204 60.23(18)
B207 B208 B204 108.2(2)
B213 B208 B212 108.1(2)
B207 B208 B212 59.8(2)
B204 B208 B212 107.9(2)
B213 B208 B209 108.2(2)
B207 B208 B209 107.7(3)
B204 B208 B209 60.08(19)
B212 B208 B209 59.7(2)
B205 B209 B212 108.1(3)
B205 B209 B210 60.2(2)
B212 B209 B210 60.0(2)
B205 B209 B204 59.96(19)
B212 B209 B204 107.9(3)
B210 B209 B204 108.1(2)
B205 B209 B208 107.8(2)
B212 B209 B208 60.1(2)
B210 B209 B208 108.0(3)
B204 B209 B208 59.76(19)
B206 B210 B211 60.5(2)
B206 B210 B205 59.87(19)
B211 B210 B205 108.1(3)
B206 B210 B212 107.8(3)
B211 B210 B212 59.6(2)
B205 B210 B212 107.5(3)
B206 B210 B209 107.5(2)
B211 B210 B209 107.5(3)
B205 B210 B209 59.5(2)
B212 B210 B209 59.9(2)
C202 B211 B207 58.99(18)
C202 B211 B212 105.7(2)
B207 B211 B212 60.3(2)
C202 B211 B210 105.6(2)
B207 B211 B210 108.6(3)
B212 B211 B210 60.3(2)
C202 B211 B206 59.15(18)
B207 B211 B206 108.0(2)
B212 B211 B206 107.5(3)
B210 B211 B206 59.3(2)
B211 B212 B207 59.8(2)
B211 B212 B209 108.1(2)
B207 B212 B209 108.2(2)
B211 B212 B210 60.1(2)
B207 B212 B210 108.1(2)
B209 B212 B210 60.1(2)
B211 B212 B208 107.8(2)
B207 B212 B208 59.9(2)
B209 B212 B208 60.2(2)
B210 B212 B208 108.2(2)
C303 C301 C302 116.4(2)
C303 C301 B304 124.1(2)
C302 C301 B304 110.8(2)
C303 C301 B306 114.2(2)
C302 C301 B306 61.14(16)
B304 C301 B306 113.8(2)
C303 C301 B305 121.0(2)
C302 C301 B305 110.7(2)
B304 C301 B305 62.61(17)
B306 C301 B305 62.20(18)
C303 C301 B303 119.6(2)
C302 C301 B303 61.00(16)
B304 C301 B303 61.97(17)
B306 C301 B303 113.0(2)
B305 C301 B303 113.2(2)
C310 C302 C301 116.6(2)
C310 C302 B307 123.6(2)
C301 C302 B307 110.5(2)
C310 C302 B311 122.0(2)
C301 C302 B311 110.3(2)
B307 C302 B311 62.50(18)
C310 C302 B306 116.1(2)
C301 C302 B306 60.50(16)
B307 C302 B306 113.1(2)
B311 C302 B306 62.07(17)
C310 C302 B303 118.1(2)
C301 C302 B303 61.07(16)
B307 C302 B303 62.11(17)
B311 C302 B303 113.4(2)
B306 C302 B303 112.6(2)
O301 C303 C304 109.5(2)
O301 C303 C301 111.0(2)
C304 C303 C301 112.5(2)
C305 C304 C309 119.2(3)
C305 C304 C303 121.2(3)
C309 C304 C303 119.6(2)
C306 C305 C304 120.3(3)
C307 C306 C305 119.8(3)
C306 C307 C308 120.6(3)
C307 C308 C309 119.7(3)
C308 C309 C304 120.4(3)
O302 C310 C311 113.8(2)
O302 C310 C302 107.0(2)
C311 C310 C302 113.4(2)
C316 C311 C312 118.6(3)
C316 C311 C310 118.9(2)
C312 C311 C310 122.4(2)
C313 C312 C311 120.0(3)
C312 C313 C314 120.8(3)
C315 C314 C313 119.5(3)
C314 C315 C316 119.9(3)
C315 C316 C311 121.1(3)
C302 B303 C301 57.92(15)
C302 B303 B308 105.2(2)
C301 B303 B308 105.2(2)
C302 B303 B304 105.4(2)
C301 B303 B304 58.39(16)
B308 B303 B304 60.65(18)
C302 B303 B307 58.25(17)
C301 B303 B307 104.9(2)
B308 B303 B307 60.37(18)
B304 B303 B307 108.7(2)
C301 B304 B303 59.64(16)
C301 B304 B305 59.02(16)
B303 B304 B305 108.4(2)
C301 B304 B308 105.1(2)
B303 B304 B308 59.35(17)
B305 B304 B308 107.4(2)
C301 B304 B309 104.8(2)
B303 B304 B309 107.3(2)
B305 B304 B309 59.41(18)
B308 B304 B309 59.73(18)
C301 B305 B310 105.0(2)
C301 B305 B309 105.1(2)
B310 B305 B309 60.51(19)
C301 B305 B306 58.71(16)
B310 B305 B306 59.48(18)
B309 B305 B306 107.7(2)
C301 B305 B304 58.38(16)
B310 B305 B304 108.7(2)
B309 B305 B304 60.49(18)
B306 B305 B304 107.5(2)
C301 B306 C302 58.36(15)
C301 B306 B310 105.7(2)
C302 B306 B310 105.7(2)
C301 B306 B311 105.9(2)
C302 B306 B311 58.73(16)
B310 B306 B311 60.46(18)
C301 B306 B305 59.10(17)
C302 B306 B305 106.0(2)
B310 B306 B305 59.98(18)
B311 B306 B305 108.5(2)
C302 B307 B303 59.64(17)
C302 B307 B311 59.04(17)
B303 B307 B311 108.6(2)
C302 B307 B308 105.6(2)
B303 B307 B308 59.45(18)
B311 B307 B308 108.3(2)
C302 B307 B312 105.6(2)
B303 B307 B312 108.1(2)
B311 B307 B312 59.93(18)
B308 B307 B312 60.39(18)
B303 B308 B307 60.17(18)
B303 B308 B309 108.3(2)
B307 B308 B309 107.8(2)
B303 B308 B304 60.00(17)
B307 B308 B304 108.0(2)
B309 B308 B304 60.31(18)
B303 B308 B312 108.2(2)
B307 B308 B312 59.83(18)
B309 B308 B312 59.86(18)
B304 B308 B312 108.2(2)
B305 B309 B308 108.2(2)
B305 B309 B312 108.1(2)
B308 B309 B312 60.31(18)
B305 B309 B310 59.59(18)
B308 B309 B310 108.1(2)
B312 B309 B310 60.12(18)
B305 B309 B304 60.11(18)
B308 B309 B304 59.97(18)
B312 B309 B304 108.2(2)
B310 B309 B304 107.6(2)
B306 B310 B305 60.55(18)
B306 B310 B311 60.29(18)
B305 B310 B311 108.9(2)
B306 B310 B309 108.1(2)
B305 B310 B309 59.90(18)
B311 B310 B309 107.9(2)
B306 B310 B312 108.0(2)
B305 B310 B312 108.2(2)
B311 B310 B312 59.78(18)
B309 B310 B312 59.90(18)
C302 B311 B306 59.20(16)
C302 B311 B312 105.2(2)
B306 B311 B312 107.6(2)
C302 B311 B307 58.46(17)
B306 B311 B307 107.5(2)
B312 B311 B307 60.09(18)
C302 B311 B310 105.1(2)
B306 B311 B310 59.25(18)
B312 B311 B310 60.28(18)
B307 B311 B310 108.0(2)
B311 B312 B307 59.98(18)
B311 B312 B309 108.1(2)
B307 B312 B309 107.7(2)
B311 B312 B310 59.94(18)
B307 B312 B310 107.6(2)
B309 B312 B310 59.98(19)
B311 B312 B308 107.9(2)
B307 B312 B308 59.78(18)
B309 B312 B308 59.83(18)
B310 B312 B308 107.6(2)
C403 C401 C42A 116.1(2)
C403 C401 B404 124.3(2)
C42A C401 B404 110.5(2)
C403 C401 B405 122.1(2)
C42A C401 B405 110.1(2)
B404 C401 B405 62.6(2)
C403 C401 B406 115.4(2)
C42A C401 B406 60.6(2)
B404 C401 B406 113.0(2)
B405 C401 B406 61.8(2)
C403 C401 B403 118.7(2)
C42A C401 B403 60.73(17)
B404 C401 B403 62.38(19)
B405 C401 B403 113.4(2)
B406 C401 B403 112.2(2)
O401 C403 C404 111.4(2)
O401 C403 C401 107.4(2)
C404 C403 C401 113.7(2)
C409 C404 C405 119.4(3)
C409 C404 C403 118.5(2)
C405 C404 C403 121.9(3)
C404 C405 C406 119.6(3)
C407 C406 C405 120.4(3)
C408 C407 C406 120.0(3)
C407 C408 C409 120.1(3)
C404 C409 C408 120.5(3)
C40A C42A C401 114.7(5)
C40A C42A B407 130.3(4)
C401 C42A B407 110.2(2)
C40A C42A B411 117.6(6)
C401 C42A B411 110.2(2)
B407 C42A B411 61.8(2)
C40A C42A B406 107.2(5)
C401 C42A B406 60.78(18)
B407 C42A B406 112.6(2)
B411 C42A B406 62.0(2)
C40A C42A B403 126.0(6)
C401 C42A B403 60.78(17)
B407 C42A B403 62.26(18)
B411 C42A B403 112.9(2)
B406 C42A B403 112.4(2)
O42A C40A C41A 113.4(8)
O42A C40A C42A 110.9(9)
C41A C40A C42A 106.8(8)
C47A C41A C46A 120.0
C47A C41A C40A 119.1(6)
C46A C41A C40A 120.9(6)
C43A C47A C41A 120.0
C47A C43A C44A 120.0
C45A C44A C43A 120.0
C44A C45A C46A 120.0
C45A C46A C41A 120.0
O42B C40B C41B 107.7(4)
C47B C41B C46B 120.0
C47B C41B C40B 121.0(3)
C46B C41B C40B 118.9(3)
C43B C47B C41B 120.0
C47B C43B C44B 120.0
C43B C44B C45B 120.0
C46B C45B C44B 120.0
C45B C46B C41B 120.0
C42A B403 C401 58.49(16)
C42A B403 B408 105.2(2)
C401 B403 B408 105.2(2)
C42A B403 B404 105.4(2)
C401 B403 B404 58.12(18)
B408 B403 B404 60.43(19)
C42A B403 B407 58.57(17)
C401 B403 B407 105.5(2)
B408 B403 B407 59.91(19)
B404 B403 B407 108.1(2)
C401 B404 B405 59.05(19)
C401 B404 B403 59.50(17)
B405 B404 B403 108.2(2)
C401 B404 B409 105.7(2)
B405 B404 B409 60.1(2)
B403 B404 B409 107.6(2)
C401 B404 B408 105.6(2)
B405 B404 B408 107.8(2)
B403 B404 B408 59.55(19)
B409 B404 B408 59.7(2)
C401 B405 B406 59.40(19)
C401 B405 B410 105.7(3)
B406 B405 B410 59.7(2)
C401 B405 B404 58.38(18)
B406 B405 B404 107.7(3)
B410 B405 B404 108.2(3)
C401 B405 B409 105.1(3)
B406 B405 B409 107.7(3)
B410 B405 B409 60.2(2)
B404 B405 B409 60.0(2)
C42A B406 C401 58.66(17)
C42A B406 B410 105.9(2)
C401 B406 B410 105.9(3)
C42A B406 B405 106.3(2)
C401 B406 B405 58.85(19)
B410 B406 B405 60.4(2)
C42A B406 B411 58.9(2)
C401 B406 B411 106.0(2)
B410 B406 B411 60.1(2)
B405 B406 B411 108.5(3)
C42A B407 B411 59.08(19)
C42A B407 B408 105.5(2)
B411 B407 B408 108.2(3)
C42A B407 B412 105.8(2)
B411 B407 B412 60.2(2)
B408 B407 B412 60.16(19)
C42A B407 B403 59.16(17)
B411 B407 B403 108.2(2)
B408 B407 B403 59.72(18)
B412 B407 B403 108.1(2)
B403 B408 B407 60.37(19)
B403 B408 B409 108.2(2)
B407 B408 B409 107.9(3)
B403 B408 B412 108.5(2)
B407 B408 B412 60.0(2)
B409 B408 B412 59.9(2)
B403 B408 B404 60.02(18)
B407 B408 B404 108.1(2)
B409 B408 B404 60.0(2)
B412 B408 B404 108.0(2)
B412 B409 B408 60.2(2)
B412 B409 B404 108.5(2)
B408 B409 B404 60.3(2)
B412 B409 B405 108.1(3)
B408 B409 B405 108.1(2)
B404 B409 B405 59.9(2)
B412 B409 B410 60.0(2)
B408 B409 B410 107.8(3)
B404 B409 B410 107.6(3)
B405 B409 B410 59.7(2)
B406 B410 B411 60.2(2)
B406 B410 B405 59.9(2)
B411 B410 B405 108.2(3)
B406 B410 B412 108.2(3)
B411 B410 B412 60.1(2)
B405 B410 B412 108.1(3)
B406 B410 B409 107.7(3)
B411 B410 B409 107.7(3)
B405 B410 B409 60.0(2)
B412 B410 B409 59.7(2)
C42A B411 B407 59.07(19)
C42A B411 B410 105.7(2)
B407 B411 B410 108.3(3)
C42A B411 B406 59.13(19)
B407 B411 B406 108.0(2)
B410 B411 B406 59.6(2)
C42A B411 B412 105.9(2)
B407 B411 B412 60.23(19)
B410 B411 B412 60.2(2)
B406 B411 B412 107.8(3)
B409 B412 B411 107.9(3)
B409 B412 B407 107.8(2)
B411 B412 B407 59.6(2)
B409 B412 B410 60.3(2)
B411 B412 B410 59.7(2)
B407 B412 B410 107.5(2)
B409 B412 B408 59.9(2)
B411 B412 B408 107.4(2)
B407 B412 B408 59.82(19)
B410 B412 B408 107.9(3)

loop_
_geom_bond_atom_site_label_1
_geom_bond_atom_site_label_2
_geom_bond_distance
O101 C103 1.425(3)
O102 C110 1.422(3)
C101 C103 1.546(4)
C101 C102 1.682(4)
C101 B104 1.704(4)
C101 B105 1.718(4)
C101 B106 1.730(4)
C101 B103 1.736(4)
C102 C110 1.553(4)
C102 B107 1.707(4)
C102 B111 1.718(4)
C102 B106 1.723(4)
C102 B103 1.737(4)
C103 C104 1.517(4)
C104 C109 1.389(4)
C104 C105 1.389(4)
C105 C106 1.387(4)
C106 C107 1.383(4)
C107 C108 1.384(4)
C108 C109 1.392(4)
C110 C111 1.511(4)
C111 C112 1.382(4)
C111 C116 1.397(4)
C112 C113 1.387(4)
C113 C114 1.387(4)
C114 C115 1.374(4)
C115 C116 1.390(4)
B103 B108 1.769(4)
B103 B107 1.776(4)
B103 B104 1.780(4)
B104 B109 1.780(4)
B104 B105 1.783(5)
B104 B108 1.784(5)
B105 B109 1.774(5)
B105 B110 1.781(5)
B105 B106 1.785(5)
B106 B110 1.767(4)
B106 B111 1.770(4)
B107 B111 1.780(5)
B107 B108 1.785(5)
B107 B112 1.787(5)
B108 B112 1.787(5)
B108 B109 1.789(5)
B109 B112 1.779(5)
B109 B110 1.787(5)
B110 B111 1.768(5)
B110 B112 1.787(5)
B111 B112 1.782(5)
O201 C203 1.428(3)
O202 C210 1.428(4)
C201 C203 1.545(4)
C201 C202 1.683(4)
C201 B205 1.707(4)
C201 B204 1.707(4)
C201 B206 1.711(4)
C201 B213 1.733(4)
C202 C210 1.556(4)
C202 B211 1.704(4)
C202 B207 1.710(4)
C202 B206 1.722(5)
C202 B213 1.731(4)
C204 C209 1.386(4)
C204 C205 1.393(4)
C204 C203 1.512(4)
C205 C206 1.394(4)
C206 C207 1.379(5)
C207 C208 1.375(5)
C208 C209 1.382(4)
C210 C211 1.505(4)
C211 C212 1.372(5)
C211 C216 1.384(5)
C212 C213 1.413(6)
C213 C214 1.355(7)
C214 C215 1.337(7)
C215 C216 1.405(6)
B213 B208 1.770(5)
B213 B207 1.780(5)
B213 B204 1.781(5)
B204 B205 1.775(5)
B204 B208 1.779(4)
B204 B209 1.785(5)
B205 B206 1.767(5)
B205 B209 1.767(5)
B205 B210 1.779(5)
B206 B210 1.762(5)
B206 B211 1.782(5)
B207 B211 1.767(5)
B207 B212 1.776(5)
B207 B208 1.778(5)
B208 B212 1.785(5)
B208 B209 1.787(5)
B209 B212 1.778(5)
B209 B210 1.781(5)
B210 B211 1.777(6)
B210 B212 1.780(5)
B211 B212 1.767(5)
O301 C303 1.430(3)
O302 C310 1.418(3)
C301 C303 1.550(4)
C301 C302 1.681(4)
C301 B304 1.714(4)
C301 B306 1.718(4)
C301 B305 1.725(4)
C301 B303 1.736(4)
C302 C310 1.553(4)
C302 B307 1.710(4)
C302 B311 1.721(4)
C302 B306 1.729(4)
C302 B303 1.735(4)
C303 C304 1.512(4)
C304 C305 1.389(4)
C304 C309 1.391(4)
C305 C306 1.388(4)
C306 C307 1.376(5)
C307 C308 1.384(5)
C308 C309 1.384(4)
C310 C311 1.508(4)
C311 C316 1.388(4)
C311 C312 1.397(4)
C312 C313 1.381(4)
C313 C314 1.387(4)
C314 C315 1.379(4)
C315 C316 1.384(4)
B303 B308 1.764(4)
B303 B304 1.776(4)
B303 B307 1.777(4)
B304 B305 1.787(4)
B304 B308 1.788(4)
B304 B309 1.794(4)
B305 B310 1.769(5)
B305 B309 1.774(5)
B305 B306 1.779(5)
B306 B310 1.760(5)
B306 B311 1.778(4)
B307 B311 1.780(5)
B307 B308 1.781(5)
B307 B312 1.782(4)
B308 B309 1.783(5)
B308 B312 1.792(5)
B309 B312 1.784(5)
B309 B310 1.785(5)
B310 B311 1.781(4)
B310 B312 1.788(5)
B311 B312 1.779(5)
O401 C403 1.424(3)
C401 C403 1.548(4)
C401 C42A 1.683(4)
C401 B404 1.698(4)
C401 B405 1.711(4)
C401 B406 1.720(4)
C401 B403 1.723(4)
C403 C404 1.517(4)
C404 C409 1.385(4)
C404 C405 1.386(4)
C405 C406 1.392(4)
C406 C407 1.385(5)
C407 C408 1.365(5)
C408 C409 1.390(4)
O42A C40A 1.406(13)
C42A C40A 1.548(12)
C42A B407 1.712(4)
C42A B411 1.712(5)
C42A B406 1.717(5)
C42A B403 1.722(4)
C40A C41A 1.516(9)
C41A C47A 1.3900
C41A C46A 1.3900
C47A C43A 1.3900
C43A C44A 1.3900
C44A C45A 1.3900
C45A C46A 1.3900
O42B C40B 1.440(8)
C40B C41B 1.520(6)
C41B C47B 1.3900
C41B C46B 1.3900
C47B C43B 1.3900
C43B C44B 1.3900
C44B C45B 1.3900
C45B C46B 1.3900
B403 B408 1.764(4)
B403 B404 1.772(5)
B403 B407 1.776(5)
B404 B405 1.770(5)
B404 B409 1.774(5)
B404 B408 1.780(5)
B405 B406 1.761(6)
B405 B410 1.769(5)
B405 B409 1.775(6)
B406 B410 1.756(6)
B406 B411 1.766(5)
B407 B411 1.759(5)
B407 B408 1.767(5)
B407 B412 1.771(5)
B408 B409 1.768(5)
B408 B412 1.773(5)
B409 B412 1.768(5)
B409 B410 1.779(6)
B410 B411 1.764(6)
B410 B412 1.772(5)
B411 B412 1.770(5)

loop_
_geom_hbond_atom_site_label_D
_geom_hbond_atom_site_label_H
_geom_hbond_atom_site_label_A
_geom_hbond_distance_DH
_geom_hbond_distance_HA
_geom_hbond_distance_DA
_geom_hbond_angle_DHA
_geom_hbond_site_symmetry_A
O102 H912 O101 0.854(18) 2.01(2) 2.829(3) 160(2) .
O201 H921 O202 0.847(18) 2.02(2) 2.802(3) 153.5(17) .
O202 H922 O42B 0.807(17) 2.26(3) 2.875(4) 133(4) .
O301 H931 O302 0.838(18) 2.01(2) 2.799(3) 157(3) .
O302 H932 O1W 0.813(18) 1.89(2) 2.684(3) 163(4) .
O401 H941 O301 0.843(19) 1.97(2) 2.803(3) 170(3) .
O42B H42B O401 0.84 2.04 2.802(4) 150.0 .
O1W H1B O102 0.82(4) 2.01(4) 2.802(3) 161(4) 1_655
O101 H911 O201 0.833(18) 1.947(19) 2.777(3) 174(3) 1_455
